data_2016456
loop_
_publ_author_name
'Agustin, Dominique'
'Jean-Claude Daran'
'Poli, Rinaldo'

_publ_section_title
;Polymorph of
 {2-[(2-hydroxyethyl)iminiomethyl]phenolato-\k<i>O</i>}dioxido{2-[(2-oxidoethyl)iminomethyl]phenolato-\k^3^<i>O</i>,<i>N</i>,<i>O</i>'}molybdenum(VI)
;
_journal_coeditor_code SK3193
_journal_issue 2
_journal_name_full 'Acta Crystallographica Section C'
_journal_page_first m101
_journal_page_last m104
_journal_paper_doi 10.1107/S0108270108000127
_journal_volume 64
_journal_year 2008
_chemical_formula_iupac '[Mo (C9 H9 N O2) O2 (C9 H11 N O2)]'
_chemical_formula_moiety 'C18 H20 Mo N2 O6'
_chemical_formula_sum 'C18 H20 Mo N2 O6'
_chemical_formula_weight 456.30
_chemical_name_systematic
;
{2-[(2-hydroxyethyl)iminiomethyl]phenolato-\kO}dioxido(2-[(2-\
oxidoethyl)iminomethyl]phenolato-\k^3^O,N,O')molybdenum(VI)
;
_space_group_crystal_system triclinic
_space_group_IT_number 2
_space_group_name_Hall '-P 1'
_space_group_name_H-M_alt 'P -1'
_symmetry_space_group_name_Hall '-P 1'
_symmetry_space_group_name_H-M 'P -1'
_atom_sites_solution_hydrogens geom
_atom_sites_solution_primary direct
_atom_sites_solution_secondary difmap
_audit_creation_method SHELXL97
_cell_angle_alpha 81.731(5)
_cell_angle_beta 86.437(5)
_cell_angle_gamma 71.422(5)
_cell_formula_units_Z 6
_cell_length_a 10.0953(5)
_cell_length_b 13.5645(8)
_cell_length_c 21.8864(14)
_cell_measurement_reflns_used 15657
_cell_measurement_temperature 180(2)
_cell_measurement_theta_max 31.91
_cell_measurement_theta_min 2.75
_cell_volume 2810.9(3)
_computing_cell_refinement 'CrysAlis RED (Oxford Diffraction, 2007)'
_computing_data_collection 'CrysAlis CCD (Oxford Diffraction, 2007)'
_computing_data_reduction 'CrysAlis RED (Oxford Diffraction, 2007)'
_computing_molecular_graphics
;
ORTEPIII (Burnett & Johnson, 1996); ORTEP-3 for Windows (Farrugia,
1997),
CAMERON (Pearce <i>et al.</i>,  2000) and PLATON (Spek, 2003)
;
_computing_publication_material 'WinGX (Farrugia, 1999)'
_computing_structure_refinement 'SHELXL97 (Sheldrick, 2008)'
_computing_structure_solution 'SIR97 (Altomare <i>et al.</i>,  1999)'
_diffrn_ambient_temperature 180(2)
_diffrn_detector_area_resol_mean 8.2632
_diffrn_measured_fraction_theta_full 0.992
_diffrn_measured_fraction_theta_max 0.992
_diffrn_measurement_device_type 'Oxford Diffraction Xcalibur'
_diffrn_measurement_method '\w and \f'
_diffrn_radiation_monochromator graphite
_diffrn_radiation_source 'fine-focus sealed tube'
_diffrn_radiation_type MoK\a
_diffrn_radiation_wavelength 0.71073
_diffrn_reflns_av_R_equivalents 0.0257
_diffrn_reflns_av_sigmaI/netI 0.0451
_diffrn_reflns_limit_h_max 13
_diffrn_reflns_limit_h_min -12
_diffrn_reflns_limit_k_max 18
_diffrn_reflns_limit_k_min -15
_diffrn_reflns_limit_l_max 29
_diffrn_reflns_limit_l_min -26
_diffrn_reflns_number 24992
_diffrn_reflns_theta_full 28.28
_diffrn_reflns_theta_max 28.28
_diffrn_reflns_theta_min 2.75
_diffrn_standards_number 0
_exptl_absorpt_coefficient_mu 0.737
_exptl_absorpt_correction_T_max 0.834
_exptl_absorpt_correction_T_min 0.762
_exptl_absorpt_correction_type multi-scan
_exptl_absorpt_process_details
;
[CrysAlis RED (Oxford Diffraction, 2007);
empirical absorption correction using spherical harmonics,
implemented in SCALE3 ABSPACK scaling algorithm]
;
_exptl_crystal_colour 'pale yellow'
_exptl_crystal_density_diffrn 1.617
_exptl_crystal_density_method 'not measured'
_exptl_crystal_description box
_exptl_crystal_F_000 1392
_exptl_crystal_size_max 0.76
_exptl_crystal_size_mid 0.326
_exptl_crystal_size_min 0.271
_refine_diff_density_max 1.019
_refine_diff_density_min -1.096
_refine_ls_extinction_method none
_refine_ls_goodness_of_fit_ref 1.153
_refine_ls_hydrogen_treatment constr
_refine_ls_matrix_type full
_refine_ls_number_parameters 733
_refine_ls_number_reflns 13844
_refine_ls_number_restraints 0
_refine_ls_restrained_S_all 1.153
_refine_ls_R_factor_all 0.0551
_refine_ls_R_factor_gt 0.0393
_refine_ls_shift/su_max 0.004
_refine_ls_shift/su_mean 0.000
_refine_ls_structure_factor_coef Fsqd
_refine_ls_weighting_details 'calc w = 1/[\s^2^(Fo^2^)+(0.0361P)^2^+4.7867P] where P=(Fo^2^+2Fc^2^)/3'
_refine_ls_weighting_scheme calc
_refine_ls_wR_factor_gt 0.0988
_refine_ls_wR_factor_ref 0.1051
_reflns_number_gt 10817
_reflns_number_total 13842
_reflns_threshold_expression I>2\s(I)
_cod_data_source_file sk3193.cif
_cod_data_source_block I
_cod_database_code 2016456
_cod_database_fobs_code 2016456

loop_
_symmetry_equiv_pos_as_xyz
'x, y, z'
'-x, -y, -z'

loop_
_atom_site_type_symbol
_atom_site_label
_atom_site_fract_x
_atom_site_fract_y
_atom_site_fract_z
_atom_site_U_iso_or_equiv
_atom_site_adp_type
_atom_site_calc_flag
_atom_site_refinement_flags
_atom_site_occupancy
Mo Mo1 0.71809(3) 0.19222(2) 0.475213(12) 0.01746(7) Uani d . 1
N N11 0.5452(3) 0.3365(2) 0.43393(14) 0.0260(6) Uani d . 1
N N12 0.5260(3) 0.2633(2) 0.64495(14) 0.0254(6) Uani d . 1
H H12 0.5503 0.2508 0.6068 0.031 Uiso calc R 1
O O11 0.8554(3) 0.1098(2) 0.51756(11) 0.0303(6) Uani d . 1
O O12 0.7026(3) 0.1273(2) 0.41596(11) 0.0288(6) Uani d . 1
O O13 0.5537(2) 0.16546(18) 0.52010(10) 0.0212(5) Uani d . 1
O O14 0.8136(2) 0.28157(19) 0.42987(11) 0.0233(5) Uani d . 1
O O15 0.6753(3) 0.2953(2) 0.54756(12) 0.0329(6) Uani d . 1
O O16 0.2490(3) 0.4049(2) 0.64413(13) 0.0364(7) Uani d . 1
H H1 0.2289 0.4194 0.6803 0.055 Uiso calc R 1
C C11 0.4164(4) 0.3460(3) 0.43072(17) 0.0293(8) Uani d . 1
H H11 0.3571 0.4087 0.4090 0.035 Uiso calc R 1
C C12 0.3551(3) 0.2671(3) 0.45820(16) 0.0236(7) Uani d . 1
C C13 0.2169(4) 0.2794(3) 0.44314(18) 0.0310(8) Uani d . 1
H H13 0.1678 0.3396 0.4161 0.037 Uiso calc R 1
C C14 0.1492(4) 0.2069(3) 0.46633(18) 0.0324(9) Uani d . 1
H H14 0.0561 0.2163 0.4551 0.039 Uiso calc R 1
C C15 0.2224(4) 0.1203(3) 0.50650(17) 0.0265(7) Uani d . 1
H H15 0.1788 0.0692 0.5225 0.032 Uiso calc R 1
C C16 0.3572(3) 0.1065(3) 0.52369(15) 0.0225(7) Uani d . 1
H H16 0.4045 0.0470 0.5516 0.027 Uiso calc R 1
C C17 0.4244(3) 0.1803(3) 0.50001(15) 0.0198(6) Uani d . 1
C C18 0.6036(4) 0.4172(3) 0.4035(2) 0.0452(11) Uani d . 1
H H18A 0.6113 0.4639 0.4331 0.054 Uiso calc R 1
H H18B 0.5447 0.4601 0.3688 0.054 Uiso calc R 1
C C19 0.7468(4) 0.3561(3) 0.3805(2) 0.0372(9) Uani d . 1
H H19A 0.7376 0.3205 0.3453 0.045 Uiso calc R 1
H H19B 0.8020 0.4041 0.3665 0.045 Uiso calc R 1
C C151 0.7445(3) 0.3347(3) 0.57998(16) 0.0221(7) Uani d . 1
C C152 0.8559(4) 0.3709(3) 0.55523(17) 0.0276(8) Uani d . 1
H H152 0.8839 0.3649 0.5133 0.033 Uiso calc R 1
C C153 0.9240(4) 0.4144(3) 0.59054(18) 0.0287(8) Uani d . 1
H H153 0.9990 0.4377 0.5730 0.034 Uiso calc R 1
C C154 0.8838(4) 0.4250(3) 0.65295(18) 0.0319(8) Uani d . 1
H H154 0.9311 0.4556 0.6772 0.038 Uiso calc R 1
C C155 0.7763(4) 0.3909(3) 0.67812(17) 0.0297(8) Uani d . 1
H H155 0.7492 0.3980 0.7200 0.036 Uiso calc R 1
C C156 0.7051(3) 0.3453(3) 0.64296(16) 0.0223(7) Uani d . 1
C C157 0.5952(4) 0.3095(3) 0.67180(16) 0.0248(7) Uani d . 1
H H157 0.5715 0.3204 0.7135 0.030 Uiso calc R 1
C C158 0.4103(4) 0.2304(3) 0.67364(18) 0.0312(8) Uani d . 1
H H15A 0.4048 0.2371 0.7183 0.037 Uiso calc R 1
H H15B 0.4262 0.1559 0.6692 0.037 Uiso calc R 1
C C159 0.2741(4) 0.2975(3) 0.64349(17) 0.0275(8) Uani d . 1
H H15C 0.2761 0.2837 0.6002 0.033 Uiso calc R 1
H H15D 0.1961 0.2770 0.6653 0.033 Uiso calc R 1
Mo Mo2 0.01883(3) 0.53892(2) 0.809053(13) 0.01874(7) Uani d . 1
N N21 0.0744(3) 0.6883(2) 0.77954(13) 0.0235(6) Uani d . 1
N N22 0.0970(3) 0.5974(2) 0.98532(13) 0.0260(6) Uani d . 1
H H22 0.0945 0.5842 0.9473 0.031 Uiso calc R 1
O O21 -0.0617(3) 0.4533(2) 0.84618(12) 0.0312(6) Uani d . 1
O O22 0.1074(3) 0.4814(2) 0.74740(11) 0.0307(6) Uani d . 1
O O23 0.1930(2) 0.50697(19) 0.85537(10) 0.0232(5) Uani d . 1
O O24 -0.1414(2) 0.6334(2) 0.76566(11) 0.0269(5) Uani d . 1
O O25 -0.0497(2) 0.6286(2) 0.88798(11) 0.0271(5) Uani d . 1
O O26 0.2359(3) 0.7519(2) 0.97421(13) 0.0411(7) Uani d . 1
H H2 0.2352 0.7700 1.0094 0.062 Uiso calc R 1
C C21 0.1957(4) 0.6992(3) 0.77746(16) 0.0254(7) Uani d . 1
H H21 0.2045 0.7658 0.7614 0.030 Uiso calc R 1
C C22 0.3198(4) 0.6158(3) 0.79830(16) 0.0226(7) Uani d . 1
C C23 0.4504(4) 0.6287(3) 0.78206(18) 0.0298(8) Uani d . 1
H H23 0.4540 0.6918 0.7578 0.036 Uiso calc R 1
C C24 0.5748(4) 0.5519(3) 0.80037(19) 0.0322(8) Uani d . 1
H H24 0.6625 0.5617 0.7888 0.039 Uiso calc R 1
C C25 0.5676(4) 0.4606(3) 0.83587(18) 0.0317(8) Uani d . 1
H H25 0.6516 0.4069 0.8483 0.038 Uiso calc R 1
C C26 0.4408(4) 0.4461(3) 0.85348(17) 0.0283(8) Uani d . 1
H H26 0.4389 0.3833 0.8785 0.034 Uiso calc R 1
C C27 0.3144(3) 0.5228(3) 0.83497(15) 0.0213(7) Uani d . 1
C C28 -0.0473(4) 0.7740(3) 0.7553(2) 0.0379(10) Uani d . 1
H H28A -0.0184 0.8257 0.7254 0.046 Uiso calc R 1
H H28B -0.1027 0.8102 0.7892 0.046 Uiso calc R 1
C C29 -0.1300(4) 0.7212(3) 0.72414(19) 0.0375(9) Uani d . 1
H H29A -0.2240 0.7707 0.7138 0.045 Uiso calc R 1
H H29B -0.0819 0.6979 0.6855 0.045 Uiso calc R 1
C C251 -0.1637(4) 0.6622(3) 0.92073(15) 0.0201(6) Uani d . 1
C C252 -0.2977(4) 0.6989(3) 0.89577(16) 0.0249(7) Uani d . 1
H H252 -0.3080 0.6979 0.8530 0.030 Uiso calc R 1
C C253 -0.4152(4) 0.7365(3) 0.93184(18) 0.0315(8) Uani d . 1
H H253 -0.5048 0.7608 0.9137 0.038 Uiso calc R 1
C C254 -0.4038(4) 0.7394(3) 0.99515(18) 0.0335(9) Uani d . 1
H H254 -0.4850 0.7652 1.0198 0.040 Uiso calc R 1
C C255 -0.2743(4) 0.7046(3) 1.02084(16) 0.0293(8) Uani d . 1
H H255 -0.2661 0.7064 1.0636 0.035 Uiso calc R 1
C C256 -0.1531(4) 0.6661(3) 0.98503(15) 0.0209(7) Uani d . 1
C C257 -0.0207(4) 0.6349(3) 1.01292(16) 0.0258(7) Uani d . 1
H H257 -0.0188 0.6423 1.0553 0.031 Uiso calc R 1
C C258 0.2334(4) 0.5749(3) 1.01142(18) 0.0319(8) Uani d . 1
H H25A 0.2880 0.5004 1.0096 0.038 Uiso calc R 1
H H25B 0.2228 0.5868 1.0553 0.038 Uiso calc R 1
C C259 0.3101(4) 0.6446(3) 0.97604(18) 0.0338(9) Uani d . 1
H H25C 0.4016 0.6300 0.9954 0.041 Uiso calc R 1
H H25D 0.3282 0.6272 0.9333 0.041 Uiso calc R 1
Mo Mo3 0.29709(3) 0.85939(2) 1.145206(13) 0.02017(7) Uani d . 1
N N31 0.1199(3) 0.9983(2) 1.10182(14) 0.0278(7) Uani d . 1
N N32 0.1088(3) 0.9258(2) 1.31410(13) 0.0248(6) Uani d . 1
H H32 0.1306 0.9153 1.2755 0.030 Uiso calc R 1
O O31 0.4360(3) 0.7835(2) 1.18894(11) 0.0287(5) Uani d . 1
O O32 0.2880(3) 0.7881(2) 1.08792(12) 0.0340(6) Uani d . 1
O O33 0.1351(2) 0.82979(18) 1.19075(10) 0.0218(5) Uani d . 1
O O34 0.3888(3) 0.9492(2) 1.09707(11) 0.0309(6) Uani d . 1
O O35 0.2487(2) 0.96756(19) 1.21485(11) 0.0236(5) Uani d . 1
O O36 -0.1670(3) 1.0694(2) 1.30853(12) 0.0318(6) Uani d . 1
H H3 -0.1968 1.0878 1.3432 0.048 Uiso calc R 1
C C31 -0.0107(4) 1.0097(3) 1.10216(17) 0.0303(8) Uani d . 1
H H31 -0.0716 1.0728 1.0815 0.036 Uiso calc R 1
C C32 -0.0713(4) 0.9304(3) 1.13274(16) 0.0263(7) Uani d . 1
C C33 -0.2108(4) 0.9420(3) 1.12042(19) 0.0352(9) Uani d . 1
H H33 -0.2643 1.0025 1.0948 0.042 Uiso calc R 1
C C34 -0.2702(4) 0.8674(4) 1.1449(2) 0.0405(10) Uani d . 1
H H34 -0.3649 0.8766 1.1365 0.049 Uiso calc R 1
C C35 -0.1939(4) 0.7788(3) 1.18182(18) 0.0331(9) Uani d . 1
H H35 -0.2348 0.7258 1.1973 0.040 Uiso calc R 1
C C36 -0.0578(4) 0.7669(3) 1.19635(17) 0.0268(7) Uani d . 1
H H36 -0.0068 0.7067 1.2229 0.032 Uiso calc R 1
C C37 0.0056(3) 0.8423(3) 1.17235(15) 0.0209(7) Uani d . 1
C C38 0.1751(5) 1.0778(3) 1.0679(2) 0.0458(11) Uani d . 1
H H38A 0.1811 1.1285 1.0952 0.055 Uiso calc R 1
H H38B 0.1151 1.1165 1.0326 0.055 Uiso calc R 1
C C39 0.3194(5) 1.0170(4) 1.0457(2) 0.0466(11) Uani d . 1
H H39A 0.3117 0.9761 1.0128 0.056 Uiso calc R 1
H H39B 0.3717 1.0657 1.0288 0.056 Uiso calc R 1
C C351 0.3250(3) 1.0002(2) 1.24838(15) 0.0185(6) Uani d . 1
C C352 0.4348(4) 1.0372(3) 1.22344(16) 0.0255(7) Uani d . 1
H H352 0.4584 1.0369 1.1808 0.031 Uiso calc R 1
C C353 0.5077(4) 1.0737(3) 1.26071(17) 0.0284(8) Uani d . 1
H H353 0.5815 1.0983 1.2430 0.034 Uiso calc R 1
C C354 0.4780(4) 1.0762(3) 1.32357(18) 0.0300(8) Uani d . 1
H H354 0.5307 1.1017 1.3483 0.036 Uiso calc R 1
C C355 0.3712(4) 1.0410(3) 1.34896(16) 0.0254(7) Uani d . 1
H H355 0.3490 1.0431 1.3917 0.030 Uiso calc R 1
C C356 0.2940(3) 1.0019(3) 1.31282(15) 0.0204(6) Uani d . 1
C C357 0.1830(4) 0.9670(3) 1.34139(16) 0.0238(7) Uani d . 1
H H357 0.1626 0.9747 1.3837 0.029 Uiso calc R 1
C C358 -0.0091(4) 0.8953(3) 1.34268(17) 0.0288(8) Uani d . 1
H H35A -0.0170 0.9051 1.3869 0.035 Uiso calc R 1
H H35B 0.0066 0.8202 1.3400 0.035 Uiso calc R 1
C C359 -0.1432(4) 0.9608(3) 1.31059(17) 0.0263(7) Uani d . 1
H H35C -0.1392 0.9437 1.2679 0.032 Uiso calc R 1
H H35D -0.2226 0.9424 1.3325 0.032 Uiso calc R 1

loop_
_atom_site_aniso_label
_atom_site_aniso_U_11
_atom_site_aniso_U_22
_atom_site_aniso_U_33
_atom_site_aniso_U_12
_atom_site_aniso_U_13
_atom_site_aniso_U_23
Mo1 0.01563(13) 0.02193(14) 0.01543(13) -0.00617(11) -0.00184(10) -0.00307(10)
N11 0.0202(15) 0.0218(15) 0.0330(16) -0.0050(12) 0.0009(12) 0.0011(12)
N12 0.0212(15) 0.0293(16) 0.0239(15) -0.0061(12) 0.0018(12) -0.0022(12)
O11 0.0195(12) 0.0398(15) 0.0281(13) -0.0078(11) -0.0074(10) 0.0066(11)
O12 0.0337(14) 0.0322(14) 0.0241(13) -0.0118(11) -0.0015(10) -0.0117(10)
O13 0.0170(11) 0.0274(12) 0.0205(11) -0.0097(10) -0.0036(9) -0.0004(9)
O14 0.0187(12) 0.0263(13) 0.0248(12) -0.0082(10) 0.0005(9) -0.0004(10)
O15 0.0304(14) 0.0515(17) 0.0305(14) -0.0258(13) 0.0093(11) -0.0241(12)
O16 0.0403(16) 0.0247(13) 0.0407(16) -0.0073(12) 0.0181(13) -0.0082(12)
C11 0.0236(18) 0.0230(18) 0.036(2) -0.0016(14) -0.0033(15) 0.0034(15)
C12 0.0157(16) 0.0250(17) 0.0296(18) -0.0048(13) 0.0017(13) -0.0068(14)
C13 0.0177(17) 0.031(2) 0.039(2) -0.0006(15) -0.0048(15) -0.0017(16)
C14 0.0147(17) 0.041(2) 0.043(2) -0.0061(15) -0.0047(15) -0.0149(18)
C15 0.0198(17) 0.0330(19) 0.0329(19) -0.0148(15) 0.0051(14) -0.0116(15)
C16 0.0207(16) 0.0260(17) 0.0230(17) -0.0095(14) 0.0031(13) -0.0072(13)
C17 0.0169(15) 0.0235(16) 0.0234(16) -0.0107(13) 0.0069(12) -0.0109(13)
C18 0.028(2) 0.025(2) 0.073(3) -0.0043(16) 0.004(2) 0.015(2)
C19 0.029(2) 0.035(2) 0.042(2) -0.0111(17) 0.0033(17) 0.0133(17)
C151 0.0189(16) 0.0227(17) 0.0268(17) -0.0065(13) -0.0014(13) -0.0093(13)
C152 0.0267(18) 0.034(2) 0.0290(18) -0.0149(16) 0.0034(15) -0.0152(15)
C153 0.0187(17) 0.0259(18) 0.046(2) -0.0116(14) -0.0084(15) -0.0056(16)
C154 0.034(2) 0.032(2) 0.034(2) -0.0113(16) -0.0154(16) -0.0081(16)
C155 0.033(2) 0.0306(19) 0.0236(18) -0.0046(16) -0.0056(15) -0.0085(15)
C156 0.0205(16) 0.0183(16) 0.0252(17) -0.0008(13) -0.0045(13) -0.0036(13)
C157 0.0227(17) 0.0255(18) 0.0216(17) -0.0022(14) -0.0016(13) -0.0004(13)
C158 0.0287(19) 0.030(2) 0.033(2) -0.0105(16) 0.0064(15) 0.0026(15)
C159 0.0203(17) 0.0293(19) 0.0322(19) -0.0059(14) 0.0060(14) -0.0090(15)
Mo2 0.02038(14) 0.02072(14) 0.01609(13) -0.00746(11) -0.00021(10) -0.00332(10)
N21 0.0202(14) 0.0229(15) 0.0250(15) -0.0047(12) 0.0005(11) -0.0003(11)
N22 0.0305(16) 0.0285(16) 0.0220(15) -0.0139(13) -0.0039(12) -0.0009(12)
O21 0.0305(14) 0.0331(14) 0.0328(14) -0.0162(12) 0.0002(11) -0.0002(11)
O22 0.0339(15) 0.0337(14) 0.0251(13) -0.0094(12) 0.0038(11) -0.0100(11)
O23 0.0204(12) 0.0261(12) 0.0201(12) -0.0053(10) -0.0011(9) 0.0026(9)
O24 0.0213(12) 0.0329(14) 0.0257(13) -0.0075(11) -0.0052(10) -0.0013(10)
O25 0.0207(12) 0.0405(15) 0.0212(12) -0.0074(11) 0.0033(10) -0.0139(11)
O26 0.063(2) 0.0342(16) 0.0326(15) -0.0223(15) -0.0184(14) -0.0010(12)
C21 0.0266(18) 0.0202(17) 0.0291(18) -0.0080(14) 0.0003(14) -0.0015(14)
C22 0.0197(16) 0.0233(17) 0.0247(17) -0.0056(13) -0.0003(13) -0.0059(13)
C23 0.0258(19) 0.0269(19) 0.039(2) -0.0111(15) -0.0011(16) -0.0036(16)
C24 0.0187(18) 0.038(2) 0.046(2) -0.0145(16) 0.0039(16) -0.0156(18)
C25 0.0241(18) 0.030(2) 0.039(2) -0.0032(15) -0.0030(16) -0.0111(16)
C26 0.0266(19) 0.0265(18) 0.0301(19) -0.0057(15) -0.0037(15) -0.0026(15)
C27 0.0202(16) 0.0254(17) 0.0199(16) -0.0081(13) 0.0013(12) -0.0068(13)
C28 0.028(2) 0.0234(19) 0.056(3) -0.0040(16) -0.0066(18) 0.0089(17)
C29 0.032(2) 0.039(2) 0.036(2) -0.0079(18) -0.0082(17) 0.0084(17)
C251 0.0241(17) 0.0188(16) 0.0197(16) -0.0095(13) 0.0029(13) -0.0054(12)
C252 0.0229(17) 0.0286(18) 0.0253(17) -0.0101(14) 0.0013(14) -0.0060(14)
C253 0.0228(18) 0.036(2) 0.036(2) -0.0108(16) 0.0057(15) -0.0039(16)
C254 0.030(2) 0.033(2) 0.038(2) -0.0105(16) 0.0162(17) -0.0120(17)
C255 0.041(2) 0.0304(19) 0.0211(17) -0.0168(17) 0.0071(15) -0.0066(14)
C256 0.0275(18) 0.0197(16) 0.0186(16) -0.0115(14) 0.0016(13) -0.0036(12)
C257 0.038(2) 0.0227(17) 0.0210(17) -0.0167(15) -0.0011(15) -0.0004(13)
C258 0.0285(19) 0.034(2) 0.036(2) -0.0129(16) -0.0104(16) 0.0000(16)
C259 0.041(2) 0.039(2) 0.031(2) -0.0233(19) -0.0015(17) -0.0090(17)
Mo3 0.02375(15) 0.02210(15) 0.01581(14) -0.00820(12) -0.00104(11) -0.00358(10)
N31 0.0316(17) 0.0255(16) 0.0284(16) -0.0138(13) -0.0099(13) 0.0053(12)
N32 0.0208(14) 0.0286(16) 0.0235(15) -0.0068(12) 0.0012(11) -0.0012(12)
O31 0.0223(13) 0.0344(14) 0.0268(13) -0.0053(11) -0.0026(10) -0.0034(11)
O32 0.0429(16) 0.0366(15) 0.0266(14) -0.0148(13) -0.0008(12) -0.0117(11)
O33 0.0220(12) 0.0241(12) 0.0217(12) -0.0110(10) -0.0040(9) 0.0001(9)
O34 0.0361(15) 0.0411(15) 0.0222(12) -0.0233(13) 0.0000(11) -0.0002(11)
O35 0.0241(12) 0.0306(13) 0.0223(12) -0.0144(10) -0.0001(9) -0.0106(10)
O36 0.0334(15) 0.0239(13) 0.0348(15) -0.0066(11) 0.0088(12) -0.0031(11)
C31 0.034(2) 0.0241(18) 0.0301(19) -0.0056(15) -0.0121(16) 0.0031(15)
C32 0.0211(17) 0.0322(19) 0.0241(18) -0.0040(15) -0.0046(14) -0.0074(14)
C33 0.0244(19) 0.041(2) 0.036(2) -0.0018(17) -0.0104(16) -0.0091(17)
C34 0.027(2) 0.055(3) 0.044(2) -0.0123(19) 0.0011(17) -0.023(2)
C35 0.030(2) 0.042(2) 0.037(2) -0.0201(18) 0.0080(16) -0.0183(18)
C36 0.0274(18) 0.0269(18) 0.0291(18) -0.0113(15) 0.0021(14) -0.0078(14)
C37 0.0212(16) 0.0249(17) 0.0196(16) -0.0081(13) -0.0008(12) -0.0106(13)
C38 0.055(3) 0.032(2) 0.051(3) -0.023(2) -0.018(2) 0.0179(19)
C39 0.061(3) 0.051(3) 0.033(2) -0.033(2) -0.005(2) 0.0150(19)
C351 0.0180(15) 0.0142(15) 0.0220(16) -0.0017(12) -0.0028(12) -0.0048(12)
C352 0.0249(18) 0.0270(18) 0.0259(18) -0.0091(14) 0.0011(14) -0.0063(14)
C353 0.0213(17) 0.0297(19) 0.035(2) -0.0086(15) -0.0027(15) -0.0035(15)
C354 0.0280(19) 0.0292(19) 0.035(2) -0.0068(15) -0.0125(15) -0.0103(16)
C355 0.0218(17) 0.0298(19) 0.0217(17) -0.0016(14) -0.0072(13) -0.0068(14)
C356 0.0187(16) 0.0207(16) 0.0207(16) -0.0034(13) -0.0037(12) -0.0044(12)
C357 0.0236(17) 0.0228(17) 0.0202(16) -0.0008(14) -0.0015(13) -0.0011(13)
C358 0.0220(17) 0.0306(19) 0.033(2) -0.0096(15) 0.0022(15) 0.0019(15)
C359 0.0217(17) 0.0276(18) 0.0287(18) -0.0059(14) 0.0023(14) -0.0065(14)

loop_
_atom_type_symbol
_atom_type_description
_atom_type_scat_dispersion_real
_atom_type_scat_dispersion_imag
_atom_type_scat_source
C C 0.0033 0.0016 'International Tables Vol C Tables 4.2.6.8 and 6.1.1.4'
H H 0.0000 0.0000 'International Tables Vol C Tables 4.2.6.8 and 6.1.1.4'
O O 0.0106 0.0060 'International Tables Vol C Tables 4.2.6.8 and 6.1.1.4'
Mo Mo -1.6832 0.6857 'International Tables Vol C Tables 4.2.6.8 and 6.1.1.4'
N N 0.0061 0.0033 'International Tables Vol C Tables 4.2.6.8 and 6.1.1.4'

loop_
_geom_angle_atom_site_label_1
_geom_angle_atom_site_label_2
_geom_angle_atom_site_label_3
_geom_angle
O11 Mo1 O12 105.87(13)
O11 Mo1 O14 98.02(11)
O12 Mo1 O14 97.57(11)
O11 Mo1 O13 103.18(11)
O12 Mo1 O13 92.42(11)
O14 Mo1 O13 153.09(10)
O11 Mo1 O15 88.17(12)
O12 Mo1 O15 164.04(11)
O14 Mo1 O15 87.72(10)
O13 Mo1 O15 76.69(9)
O11 Mo1 N11 163.69(12)
O12 Mo1 N11 89.81(12)
O14 Mo1 N11 75.01(10)
O13 Mo1 N11 80.12(10)
O15 Mo1 N11 76.97(11)
C11 N11 C18 121.8(3)
C11 N11 Mo1 127.1(2)
C18 N11 Mo1 110.8(2)
C157 N12 C158 124.2(3)
C157 N12 H12 117.9
C158 N12 H12 117.9
C17 O13 Mo1 130.2(2)
C19 O14 Mo1 119.8(2)
C151 O15 Mo1 138.1(2)
C159 O16 H1 109.5
N11 C11 C12 123.7(3)
N11 C11 H11 118.1
C12 C11 H11 118.1
C17 C12 C13 118.2(3)
C17 C12 C11 123.7(3)
C13 C12 C11 118.1(3)
C14 C13 C12 122.6(3)
C14 C13 H13 118.7
C12 C13 H13 118.7
C13 C14 C15 117.7(3)
C13 C14 H14 121.2
C15 C14 H14 121.2
C16 C15 C14 121.6(3)
C16 C15 H15 119.2
C14 C15 H15 119.2
C15 C16 C17 120.2(3)
C15 C16 H16 119.9
C17 C16 H16 119.9
O13 C17 C12 122.4(3)
O13 C17 C16 117.9(3)
C12 C17 C16 119.7(3)
N11 C18 C19 104.4(3)
N11 C18 H18A 110.9
C19 C18 H18A 110.9
N11 C18 H18B 110.9
C19 C18 H18B 110.9
H18A C18 H18B 108.9
O14 C19 C18 107.6(3)
O14 C19 H19A 110.2
C18 C19 H19A 110.2
O14 C19 H19B 110.2
C18 C19 H19B 110.2
H19A C19 H19B 108.5
O15 C151 C152 123.0(3)
O15 C151 C156 119.2(3)
C152 C151 C156 117.8(3)
C153 C152 C151 121.2(3)
C153 C152 H152 119.4
C151 C152 H152 119.4
C152 C153 C154 120.6(3)
C152 C153 H153 119.7
C154 C153 H153 119.7
C155 C154 C153 119.5(3)
C155 C154 H154 120.3
C153 C154 H154 120.3
C154 C155 C156 121.1(3)
C154 C155 H155 119.5
C156 C155 H155 119.5
C155 C156 C157 118.7(3)
C155 C156 C151 119.9(3)
C157 C156 C151 121.4(3)
N12 C157 C156 124.3(3)
N12 C157 H157 117.9
C156 C157 H157 117.9
N12 C158 C159 110.2(3)
N12 C158 H15A 109.6
C159 C158 H15A 109.6
N12 C158 H15B 109.6
C159 C158 H15B 109.6
H15A C158 H15B 108.1
O16 C159 C158 113.0(3)
O16 C159 H15C 109.0
C158 C159 H15C 109.0
O16 C159 H15D 109.0
C158 C159 H15D 109.0
H15C C159 H15D 107.8
O21 Mo2 O22 105.80(13)
O21 Mo2 O24 97.06(12)
O22 Mo2 O24 97.98(12)
O21 Mo2 O23 104.10(11)
O22 Mo2 O23 92.35(11)
O24 Mo2 O23 152.94(10)
O21 Mo2 O25 86.57(11)
O22 Mo2 O25 165.35(11)
O24 Mo2 O25 88.01(10)
O23 Mo2 O25 76.76(9)
O21 Mo2 N21 160.95(12)
O22 Mo2 N21 92.58(12)
O24 Mo2 N21 75.05(10)
O23 Mo2 N21 79.58(10)
O25 Mo2 N21 75.99(10)
C21 N21 C28 121.2(3)
C21 N21 Mo2 127.4(2)
C28 N21 Mo2 111.1(2)
C257 N22 C258 125.6(3)
C257 N22 H22 117.2
C258 N22 H22 117.2
C27 O23 Mo2 128.1(2)
C29 O24 Mo2 120.6(2)
C251 O25 Mo2 137.6(2)
C259 O26 H2 109.5
N21 C21 C22 123.4(3)
N21 C21 H21 118.3
C22 C21 H21 118.3
C23 C22 C27 119.0(3)
C23 C22 C21 118.5(3)
C27 C22 C21 122.4(3)
C24 C23 C22 121.9(3)
C24 C23 H23 119.0
C22 C23 H23 119.0
C25 C24 C23 118.2(3)
C25 C24 H24 120.9
C23 C24 H24 120.9
C26 C25 C24 121.3(4)
C26 C25 H25 119.4
C24 C25 H25 119.4
C25 C26 C27 121.1(3)
C25 C26 H26 119.5
C27 C26 H26 119.5
O23 C27 C26 118.9(3)
O23 C27 C22 122.6(3)
C26 C27 C22 118.4(3)
N21 C28 C29 104.4(3)
N21 C28 H28A 110.9
C29 C28 H28A 110.9
N21 C28 H28B 110.9
C29 C28 H28B 110.9
H28A C28 H28B 108.9
O24 C29 C28 107.8(3)
O24 C29 H29A 110.2
C28 C29 H29A 110.2
O24 C29 H29B 110.2
C28 C29 H29B 110.2
H29A C29 H29B 108.5
O25 C251 C252 123.5(3)
O25 C251 C256 119.1(3)
C252 C251 C256 117.3(3)
C253 C252 C251 121.5(3)
C253 C252 H252 119.2
C251 C252 H252 119.2
C252 C253 C254 120.7(4)
C252 C253 H253 119.6
C254 C253 H253 119.6
C255 C254 C253 119.2(3)
C255 C254 H254 120.4
C253 C254 H254 120.4
C254 C255 C256 121.1(3)
C254 C255 H255 119.4
C256 C255 H255 119.4
C255 C256 C257 119.3(3)
C255 C256 C251 120.1(3)
C257 C256 C251 120.6(3)
N22 C257 C256 125.1(3)
N22 C257 H257 117.5
C256 C257 H257 117.5
N22 C258 C259 110.0(3)
N22 C258 H25A 109.7
C259 C258 H25A 109.7
N22 C258 H25B 109.7
C259 C258 H25B 109.7
H25A C258 H25B 108.2
O26 C259 C258 113.0(3)
O26 C259 H25C 109.0
C258 C259 H25C 109.0
O26 C259 H25D 109.0
C258 C259 H25D 109.0
H25C C259 H25D 107.8
O31 Mo3 O32 105.83(13)
O31 Mo3 O34 97.69(12)
O32 Mo3 O34 97.01(12)
O31 Mo3 O33 103.37(11)
O32 Mo3 O33 92.38(12)
O34 Mo3 O33 153.62(11)
O31 Mo3 O35 87.58(11)
O32 Mo3 O35 164.75(11)
O34 Mo3 O35 88.15(10)
O33 Mo3 O35 77.18(9)
O31 Mo3 N31 163.01(12)
O32 Mo3 N31 90.51(12)
O34 Mo3 N31 75.27(11)
O33 Mo3 N31 80.07(10)
O35 Mo3 N31 76.88(10)
C31 N31 C38 120.8(3)
C31 N31 Mo3 128.7(2)
C38 N31 Mo3 110.4(2)
C357 N32 C358 124.5(3)
C357 N32 H32 117.8
C358 N32 H32 117.8
C37 O33 Mo3 131.2(2)
C39 O34 Mo3 118.7(2)
C351 O35 Mo3 133.8(2)
C359 O36 H3 109.5
N31 C31 C32 123.3(3)
N31 C31 H31 118.4
C32 C31 H31 118.4
C33 C32 C37 119.2(4)
C33 C32 C31 118.2(3)
C37 C32 C31 122.6(3)
C34 C33 C32 120.7(4)
C34 C33 H33 119.7
C32 C33 H33 119.7
C33 C34 C35 120.5(4)
C33 C34 H34 119.7
C35 C34 H34 119.7
C34 C35 C36 120.0(4)
C34 C35 H35 120.0
C36 C35 H35 120.0
C35 C36 C37 120.8(4)
C35 C36 H36 119.6
C37 C36 H36 119.6
O33 C37 C36 118.2(3)
O33 C37 C32 123.0(3)
C36 C37 C32 118.7(3)
N31 C38 C39 104.8(3)
N31 C38 H38A 110.8
C39 C38 H38A 110.8
N31 C38 H38B 110.8
C39 C38 H38B 110.8
H38A C38 H38B 108.9
O34 C39 C38 107.2(3)
O34 C39 H39A 110.3
C38 C39 H39A 110.3
O34 C39 H39B 110.3
C38 C39 H39B 110.3
H39A C39 H39B 108.5
O35 C351 C352 122.9(3)
O35 C351 C356 119.3(3)
C352 C351 C356 117.8(3)
C353 C352 C351 120.0(3)
C353 C352 H352 120.0
C351 C352 H352 120.0
C352 C353 C354 122.6(3)
C352 C353 H353 118.7
C354 C353 H353 118.7
C355 C354 C353 118.6(3)
C355 C354 H354 120.7
C353 C354 H354 120.7
C354 C355 C356 121.0(3)
C354 C355 H355 119.5
C356 C355 H355 119.5
C355 C356 C351 119.9(3)
C355 C356 C357 118.9(3)
C351 C356 C357 121.2(3)
N32 C357 C356 124.8(3)
N32 C357 H357 117.6
C356 C357 H357 117.6
N32 C358 C359 110.4(3)
N32 C358 H35A 109.6
C359 C358 H35A 109.6
N32 C358 H35B 109.6
C359 C358 H35B 109.6
H35A C358 H35B 108.1
O36 C359 C358 112.7(3)
O36 C359 H35C 109.1
C358 C359 H35C 109.1
O36 C359 H35D 109.1
C358 C359 H35D 109.1
H35C C359 H35D 107.8

loop_
_geom_bond_atom_site_label_1
_geom_bond_atom_site_label_2
_geom_bond_distance
Mo1 O11 1.704(2)
Mo1 O12 1.710(2)
Mo1 O14 1.914(2)
Mo1 O13 1.982(2)
Mo1 O15 2.194(2)
Mo1 N11 2.281(3)
N11 C11 1.270(4)
N11 C18 1.463(5)
N12 C157 1.290(5)
N12 C158 1.455(4)
N12 H12 0.8800
O13 C17 1.347(4)
O14 C19 1.410(4)
O15 C151 1.299(4)
O16 C159 1.399(4)
O16 H1 0.8400
C11 C12 1.443(5)
C11 H11 0.9500
C12 C17 1.400(5)
C12 C13 1.406(5)
C13 C14 1.390(5)
C13 H13 0.9500
C14 C15 1.390(5)
C14 H14 0.9500
C15 C16 1.382(5)
C15 H15 0.9500
C16 C17 1.403(4)
C16 H16 0.9500
C18 C19 1.515(6)
C18 H18A 0.9900
C18 H18B 0.9900
C19 H19A 0.9900
C19 H19B 0.9900
C151 C152 1.414(5)
C151 C156 1.425(5)
C152 C153 1.369(5)
C152 H152 0.9500
C153 C154 1.415(5)
C153 H153 0.9500
C154 C155 1.367(5)
C154 H154 0.9500
C155 C156 1.407(5)
C155 H155 0.9500
C156 C157 1.425(5)
C157 H157 0.9500
C158 C159 1.516(5)
C158 H15A 0.9900
C158 H15B 0.9900
C159 H15C 0.9900
C159 H15D 0.9900
Mo2 O21 1.709(2)
Mo2 O22 1.714(2)
Mo2 O24 1.919(2)
Mo2 O23 1.979(2)
Mo2 O25 2.205(2)
Mo2 N21 2.267(3)
N21 C21 1.277(4)
N21 C28 1.460(5)
N22 C257 1.285(5)
N22 C258 1.448(5)
N22 H22 0.8800
O23 C27 1.349(4)
O24 C29 1.422(5)
O25 C251 1.305(4)
O26 C259 1.405(5)
O26 H2 0.8400
C21 C22 1.442(5)
C21 H21 0.9500
C22 C23 1.402(5)
C22 C27 1.409(5)
C23 C24 1.390(5)
C23 H23 0.9500
C24 C25 1.384(6)
C24 H24 0.9500
C25 C26 1.379(5)
C25 H25 0.9500
C26 C27 1.404(5)
C26 H26 0.9500
C28 C29 1.506(6)
C28 H28A 0.9900
C28 H28B 0.9900
C29 H29A 0.9900
C29 H29B 0.9900
C251 C252 1.400(5)
C251 C256 1.428(4)
C252 C253 1.380(5)
C252 H252 0.9500
C253 C254 1.405(5)
C253 H253 0.9500
C254 C255 1.368(6)
C254 H254 0.9500
C255 C256 1.405(5)
C255 H255 0.9500
C256 C257 1.416(5)
C257 H257 0.9500
C258 C259 1.508(5)
C258 H25A 0.9900
C258 H25B 0.9900
C259 H25C 0.9900
C259 H25D 0.9900
Mo3 O31 1.705(2)
Mo3 O32 1.713(2)
Mo3 O34 1.918(2)
Mo3 O33 1.982(2)
Mo3 O35 2.193(2)
Mo3 N31 2.281(3)
N31 C31 1.278(5)
N31 C38 1.458(5)
N32 C357 1.284(5)
N32 C358 1.458(4)
N32 H32 0.8800
O33 C37 1.343(4)
O34 C39 1.411(5)
O35 C351 1.307(4)
O36 C359 1.409(4)
O36 H3 0.8400
C31 C32 1.463(5)
C31 H31 0.9500
C32 C33 1.405(5)
C32 C37 1.406(5)
C33 C34 1.365(6)
C33 H33 0.9500
C34 C35 1.377(6)
C34 H34 0.9500
C35 C36 1.383(5)
C35 H35 0.9500
C36 C37 1.398(5)
C36 H36 0.9500
C38 C39 1.516(7)
C38 H38A 0.9900
C38 H38B 0.9900
C39 H39A 0.9900
C39 H39B 0.9900
C351 C352 1.408(5)
C351 C356 1.427(4)
C352 C353 1.369(5)
C352 H352 0.9500
C353 C354 1.393(5)
C353 H353 0.9500
C354 C355 1.370(5)
C354 H354 0.9500
C355 C356 1.405(5)
C355 H355 0.9500
C356 C357 1.427(5)
C357 H357 0.9500
C358 C359 1.512(5)
C358 H35A 0.9900
C358 H35B 0.9900
C359 H35C 0.9900
C359 H35D 0.9900

loop_
_geom_hbond_atom_site_label_D
_geom_hbond_atom_site_label_H
_geom_hbond_atom_site_label_A
_geom_hbond_site_symmetry_A
_geom_hbond_distance_DH
_geom_hbond_distance_HA
_geom_hbond_distance_DA
_geom_hbond_angle_DHA
O16 H1 O22 . 0.84 1.96 2.748(4) 156
O26 H2 O32 . 0.84 1.90 2.719(4) 164
O36 H3 O12 1_466 0.84 1.89 2.714(4) 169
N12 H12 O15 . 0.88 1.92 2.599(4) 133
N12 H12 O13 . 0.88 2.35 3.165(4) 153
N22 H22 O25 . 0.88 1.90 2.577(4) 132
N22 H22 O23 . 0.88 2.41 3.230(4) 155
N32 H32 O35 . 0.88 1.94 2.609(4) 132
N32 H32 O33 . 0.88 2.32 3.124(4) 153
